data_7001735
loop_
_publ_author_name
'Stefankiewicz, Artur R.'
'Rogez, Guillaume'
'Harrowfield, Jack'
'Drillon, Marc'
'Lehn, Jean-Marie'

_publ_section_title
;
 Structural features directing the specificity and functionality of
 metallo-supramolecular grid-type architectures
;
_journal_issue 29
_journal_name_full 'Dalton Transactions'
_journal_page_first 5787
_journal_paper_doi 10.1039/b902262g
_journal_year 2009
_chemical_formula_sum 'C12 H10 Br N O'
_chemical_formula_weight 264.12
_chemical_name_systematic
;
?
;
_space_group_IT_number 14
_symmetry_cell_setting monoclinic
_symmetry_space_group_name_Hall '-P 2ybc'
_symmetry_space_group_name_H-M 'P 1 21/c 1'
_atom_sites_solution_hydrogens geom
_atom_sites_solution_primary direct
_atom_sites_solution_secondary difmap
_audit_creation_method SHELXL-97
_cell_angle_alpha 90.00
_cell_angle_beta 100.784(8)
_cell_angle_gamma 90.00
_cell_formula_units_Z 4
_cell_length_a 20.9960(17)
_cell_length_b 5.8370(16)
_cell_length_c 8.616(6)
_cell_measurement_reflns_used 2229
_cell_measurement_temperature 173(2)
_cell_measurement_theta_max 27.485
_cell_measurement_theta_min 0.998
_cell_volume 1037.3(8)
_computing_cell_refinement 'Denzo (Nonius B.V., 1998)'
_computing_data_collection 'Collect (Nonius B.V., 1998)'
_computing_data_reduction 'Denzo (Nonius B.V., 1998)'
_computing_molecular_graphics 'PLATON 98 (Spek, 1998)'
_computing_publication_material 'SHELXL-97 (Sheldrick, 1997)'
_computing_structure_refinement 'SHELXL-97 (Sheldrick, 1997)'
_computing_structure_solution 'SHELXS-97 (Sheldrick, 1997)'
_diffrn_ambient_temperature 173(2)
_diffrn_measured_fraction_theta_full 0.995
_diffrn_measured_fraction_theta_max 0.995
_diffrn_measurement_device_type KappaCCD
_diffrn_measurement_method '/p scans'
_diffrn_radiation_monochromator graphite
_diffrn_radiation_source 'fine-focus sealed tube'
_diffrn_radiation_type MoK\a
_diffrn_radiation_wavelength 0.71073
_diffrn_reflns_av_R_equivalents 0.0317
_diffrn_reflns_av_sigmaI/netI 0.0516
_diffrn_reflns_limit_h_max 26
_diffrn_reflns_limit_h_min -27
_diffrn_reflns_limit_k_max 7
_diffrn_reflns_limit_k_min -6
_diffrn_reflns_limit_l_max 11
_diffrn_reflns_limit_l_min -11
_diffrn_reflns_number 3892
_diffrn_reflns_theta_full 27.56
_diffrn_reflns_theta_max 27.56
_diffrn_reflns_theta_min 1.97
_exptl_absorpt_coefficient_mu 3.932
_exptl_absorpt_correction_T_max 0.6945
_exptl_absorpt_correction_T_min 0.6498
_exptl_absorpt_correction_type multi-scan
_exptl_absorpt_process_details sadabs
_exptl_crystal_colour colorless
_exptl_crystal_density_diffrn 1.691
_exptl_crystal_density_meas ?
_exptl_crystal_density_method .
_exptl_crystal_description prism
_exptl_crystal_F_000 528
_exptl_crystal_size_max 0.12
_exptl_crystal_size_mid 0.10
_exptl_crystal_size_min 0.10
_refine_diff_density_max 0.458
_refine_diff_density_min -0.872
_refine_diff_density_rms 0.092
_refine_ls_extinction_method none
_refine_ls_goodness_of_fit_ref 1.036
_refine_ls_hydrogen_treatment mixed
_refine_ls_matrix_type full
_refine_ls_number_parameters 140
_refine_ls_number_reflns 2394
_refine_ls_number_restraints 0
_refine_ls_restrained_S_all 1.036
_refine_ls_R_factor_all 0.0506
_refine_ls_R_factor_gt 0.0340
_refine_ls_shift/su_max 0.002
_refine_ls_shift/su_mean 0.000
_refine_ls_structure_factor_coef Fsqd
_refine_ls_weighting_details 'calc w=1/[\s^2^(Fo^2^)+(0.0284P)^2^+0.6098P] where P=(Fo^2^+2Fc^2^)/3'
_refine_ls_weighting_scheme calc
_refine_ls_wR_factor_gt 0.0726
_refine_ls_wR_factor_ref 0.0787
_reflns_number_gt 1921
_reflns_number_total 2394
_reflns_threshold_expression >2sigma(I)
_cod_data_source_file b902262g.txt
_cod_data_source_block as1
_cod_depositor_comments
;
The following automatic conversions were performed:
'_symmetry_cell_setting' value 'Monoclinic' changed to 'monoclinic'
according to '/home/saulius/struct/CIF-dictionaries/cif_core.dic'
dictionary named 'cif_core.dic' version 2.4.1 from 2010-06-29.

Automatic conversion script
Id: cif_fix_enum 1527 2010-12-29 10:47:43Z saulius 
;
_cod_original_cell_volume 1037.3(7)
_cod_original_sg_symbol_H-M P21/c
_cod_database_code 7001735

loop_
_symmetry_equiv_pos_as_xyz
'x, y, z'
'-x, y+1/2, -z+1/2'
'-x, -y, -z'
'x, -y-1/2, z-1/2'

loop_
_atom_site_label
_atom_site_type_symbol
_atom_site_fract_x
_atom_site_fract_y
_atom_site_fract_z
_atom_site_U_iso_or_equiv
_atom_site_adp_type
_atom_site_occupancy
_atom_site_symmetry_multiplicity
_atom_site_calc_flag
_atom_site_refinement_flags
_atom_site_disorder_assembly
_atom_site_disorder_group
Br1 Br 0.581717(11) -0.14000(5) 0.47641(3) 0.02570(11) Uani 1 1 d . . .
O O 0.63085(8) 0.0747(4) 0.1474(2) 0.0272(4) Uani 1 1 d . . .
N N 0.66417(10) 0.3293(4) 0.3464(3) 0.0218(5) Uani 1 1 d . . .
C1 C 0.56461(12) 0.1271(5) 0.3396(3) 0.0232(6) Uani 1 1 d . . .
H1A H 0.5266 0.0981 0.2549 0.028 Uiso 1 1 calc . . .
H1B H 0.5550 0.2614 0.4015 0.028 Uiso 1 1 calc . . .
C2 C 0.62376(12) 0.1749(5) 0.2678(3) 0.0207(6) Uani 1 1 d . . .
C3 C 0.72299(11) 0.4150(5) 0.3101(3) 0.0198(6) Uani 1 1 d . . .
C4 C 0.74394(12) 0.6304(5) 0.3736(3) 0.0226(6) Uani 1 1 d . . .
H4 H 0.7175 0.7147 0.4315 0.027 Uiso 1 1 calc . . .
C5 C 0.80167(12) 0.7191(5) 0.3527(3) 0.0234(6) Uani 1 1 d . . .
H5 H 0.8152 0.8647 0.3959 0.028 Uiso 1 1 calc . . .
C6 C 0.84166(12) 0.5961(5) 0.2671(3) 0.0207(6) Uani 1 1 d . . .
C7 C 0.90285(13) 0.6800(5) 0.2466(3) 0.0266(6) Uani 1 1 d . . .
H7 H 0.9179 0.8240 0.2901 0.032 Uiso 1 1 calc . . .
C8 C 0.94013(12) 0.5552(6) 0.1648(3) 0.0298(7) Uani 1 1 d . . .
H8 H 0.9812 0.6126 0.1522 0.036 Uiso 1 1 calc . . .
C9 C 0.91877(13) 0.3432(5) 0.0989(3) 0.0280(7) Uani 1 1 d . . .
H9 H 0.9453 0.2584 0.0416 0.034 Uiso 1 1 calc . . .
C10 C 0.86007(12) 0.2575(5) 0.1164(3) 0.0237(6) Uani 1 1 d . . .
H10 H 0.8460 0.1134 0.0714 0.028 Uiso 1 1 calc . . .
C11 C 0.82011(12) 0.3819(4) 0.2010(3) 0.0189(6) Uani 1 1 d . . .
C12 C 0.75965(12) 0.2927(5) 0.2242(3) 0.0199(6) Uani 1 1 d . . .
H12 H 0.7448 0.1488 0.1802 0.024 Uiso 1 1 calc . . .
H1N H 0.6543(13) 0.383(5) 0.416(4) 0.019(8) Uiso 1 1 d . . .

loop_
_atom_site_aniso_label
_atom_site_aniso_U_11
_atom_site_aniso_U_22
_atom_site_aniso_U_33
_atom_site_aniso_U_23
_atom_site_aniso_U_13
_atom_site_aniso_U_12
Br1 0.02229(16) 0.02939(19) 0.02771(17) 0.00584(13) 0.01060(11) 0.00036(12)
O 0.0296(10) 0.0327(11) 0.0217(10) -0.0051(9) 0.0109(8) -0.0079(9)
N 0.0217(11) 0.0309(14) 0.0153(11) -0.0042(11) 0.0099(9) 0.0002(10)
C1 0.0182(13) 0.0292(16) 0.0223(13) 0.0056(12) 0.0043(10) 0.0022(11)
C2 0.0199(13) 0.0248(15) 0.0176(13) 0.0040(12) 0.0045(10) 0.0020(11)
C3 0.0158(12) 0.0286(15) 0.0152(12) 0.0014(11) 0.0033(9) -0.0017(11)
C4 0.0232(13) 0.0238(15) 0.0219(13) -0.0029(12) 0.0074(10) 0.0052(12)
C5 0.0263(14) 0.0219(15) 0.0207(14) 0.0001(12) 0.0012(10) 0.0013(12)
C6 0.0195(13) 0.0261(16) 0.0162(12) 0.0045(11) 0.0024(9) 0.0012(11)
C7 0.0217(13) 0.0284(17) 0.0292(15) 0.0026(13) 0.0033(11) -0.0045(12)
C8 0.0173(13) 0.0385(18) 0.0339(16) 0.0057(15) 0.0058(11) -0.0038(13)
C9 0.0208(14) 0.0390(19) 0.0261(15) 0.0020(14) 0.0094(11) 0.0045(13)
C10 0.0209(13) 0.0274(16) 0.0231(14) -0.0019(13) 0.0049(10) 0.0022(12)
C11 0.0189(12) 0.0221(15) 0.0155(12) 0.0037(11) 0.0025(9) 0.0036(11)
C12 0.0209(13) 0.0223(14) 0.0165(12) -0.0010(11) 0.0036(10) -0.0010(11)

loop_
_atom_type_symbol
_atom_type_description
_atom_type_scat_dispersion_real
_atom_type_scat_dispersion_imag
_atom_type_scat_source
C C 0.0033 0.0016 'International Tables Vol C Tables 4.2.6.8 and 6.1.1.4'
H H 0.0000 0.0000 'International Tables Vol C Tables 4.2.6.8 and 6.1.1.4'
N N 0.0061 0.0033 'International Tables Vol C Tables 4.2.6.8 and 6.1.1.4'
O O 0.0106 0.0060 'International Tables Vol C Tables 4.2.6.8 and 6.1.1.4'
Br Br -0.2901 2.4595 'International Tables Vol C Tables 4.2.6.8 and 6.1.1.4'

loop_
_geom_angle_atom_site_label_1
_geom_angle_atom_site_label_2
_geom_angle_atom_site_label_3
_geom_angle
_geom_angle_site_symmetry_1
_geom_angle_site_symmetry_3
_geom_angle_publ_flag
C2 N C3 128.6(2) . . ?
C2 N H1N 117(2) . . ?
C3 N H1N 115(2) . . ?
C2 C1 Br1 108.81(17) . . ?
C2 C1 H1A 109.9 . . ?
Br1 C1 H1A 109.9 . . ?
C2 C1 H1B 109.9 . . ?
Br1 C1 H1B 109.9 . . ?
H1A C1 H1B 108.3 . . ?
O C2 N 125.9(2) . . ?
O C2 C1 119.9(2) . . ?
N C2 C1 114.2(2) . . ?
C12 C3 C4 120.7(2) . . ?
C12 C3 N 122.5(3) . . ?
C4 C3 N 116.8(2) . . ?
C5 C4 C3 120.6(2) . . ?
C5 C4 H4 119.7 . . ?
C3 C4 H4 119.7 . . ?
C4 C5 C6 120.5(3) . . ?
C4 C5 H5 119.8 . . ?
C6 C5 H5 119.8 . . ?
C5 C6 C11 118.9(2) . . ?
C5 C6 C7 122.1(3) . . ?
C11 C6 C7 119.0(2) . . ?
C8 C7 C6 120.3(3) . . ?
C8 C7 H7 119.9 . . ?
C6 C7 H7 119.9 . . ?
C7 C8 C9 120.8(3) . . ?
C7 C8 H8 119.6 . . ?
C9 C8 H8 119.6 . . ?
C10 C9 C8 120.4(3) . . ?
C10 C9 H9 119.8 . . ?
C8 C9 H9 119.8 . . ?
C9 C10 C11 120.4(3) . . ?
C9 C10 H10 119.8 . . ?
C11 C10 H10 119.8 . . ?
C10 C11 C6 119.1(2) . . ?
C10 C11 C12 121.2(2) . . ?
C6 C11 C12 119.7(2) . . ?
C3 C12 C11 119.6(2) . . ?
C3 C12 H12 120.2 . . ?
C11 C12 H12 120.2 . . ?

loop_
_geom_bond_atom_site_label_1
_geom_bond_atom_site_label_2
_geom_bond_distance
_geom_bond_site_symmetry_2
_geom_bond_publ_flag
Br1 C1 1.947(3) . ?
O C2 1.224(3) . ?
N C2 1.333(3) . ?
N C3 1.420(3) . ?
N H1N 0.74(3) . ?
C1 C2 1.513(3) . ?
C1 H1A 0.9900 . ?
C1 H1B 0.9900 . ?
C3 C12 1.365(4) . ?
C3 C4 1.409(4) . ?
C4 C5 1.361(4) . ?
C4 H4 0.9500 . ?
C5 C6 1.412(4) . ?
C5 H5 0.9500 . ?
C6 C11 1.413(4) . ?
C6 C7 1.416(4) . ?
C7 C8 1.358(4) . ?
C7 H7 0.9500 . ?
C8 C9 1.400(4) . ?
C8 H8 0.9500 . ?
C9 C10 1.364(4) . ?
C9 H9 0.9500 . ?
C10 C11 1.411(4) . ?
C10 H10 0.9500 . ?
C11 C12 1.420(4) . ?
C12 H12 0.9500 . ?

loop_
_geom_torsion_atom_site_label_1
_geom_torsion_atom_site_label_2
_geom_torsion_atom_site_label_3
_geom_torsion_atom_site_label_4
_geom_torsion
_geom_torsion_site_symmetry_1
_geom_torsion_site_symmetry_2
_geom_torsion_site_symmetry_3
_geom_torsion_site_symmetry_4
_geom_torsion_publ_flag
C3 N C2 O 0.8(5) . . . . ?
C3 N C2 C1 -179.0(2) . . . . ?
Br1 C1 C2 O 85.3(3) . . . . ?
Br1 C1 C2 N -94.9(2) . . . . ?
C2 N C3 C12 -25.8(4) . . . . ?
C2 N C3 C4 157.2(3) . . . . ?
C12 C3 C4 C5 -1.1(4) . . . . ?
N C3 C4 C5 176.0(2) . . . . ?
C3 C4 C5 C6 -0.1(4) . . . . ?
C4 C5 C6 C11 1.3(4) . . . . ?
C4 C5 C6 C7 -178.2(3) . . . . ?
C5 C6 C7 C8 179.3(3) . . . . ?
C11 C6 C7 C8 -0.2(4) . . . . ?
C6 C7 C8 C9 0.3(4) . . . . ?
C7 C8 C9 C10 -0.3(4) . . . . ?
C8 C9 C10 C11 0.1(4) . . . . ?
C9 C10 C11 C6 0.1(4) . . . . ?
C9 C10 C11 C12 -178.3(3) . . . . ?
C5 C6 C11 C10 -179.5(2) . . . . ?
C7 C6 C11 C10 0.0(4) . . . . ?
C5 C6 C11 C12 -1.2(4) . . . . ?
C7 C6 C11 C12 178.3(2) . . . . ?
C4 C3 C12 C11 1.1(4) . . . . ?
N C3 C12 C11 -175.8(2) . . . . ?
C10 C11 C12 C3 178.3(2) . . . . ?
C6 C11 C12 C3 0.0(4) . . . . ?

loop_
_cod_related_entry_id
_cod_related_entry_database
_cod_related_entry_code
1 ChemSpider 21541266
